data_2102623
loop_
_publ_author_name
'Demartin, Francesco'
'Filippini, Giuseppe'
'Gavezzotti, Angelo'
'Rizzato, Silvia'

_publ_section_title
;
 X-ray diffraction and packing analysis on vintage crystals: Wilhelm
 Koerner's nitrobenzene derivatives from the School of Agricultural
 Sciences in Milano
;
_journal_issue 5
_journal_name_full 'Acta Crystallographica Section B'
_journal_page_first 609
_journal_page_last 620
_journal_paper_doi 10.1107/S0108768104014466
_journal_volume 60
_journal_year 2004
_chemical_formula_sum 'C8 H6 Br I N2 O3'
_chemical_formula_weight 384.96
_chemical_name_systematic
;
 ?
;
_space_group_IT_number 2
_symmetry_cell_setting triclinic
_symmetry_space_group_name_Hall '-P 1'
_symmetry_space_group_name_H-M 'P -1'
_atom_sites_solution_hydrogens geom
_atom_sites_solution_primary direct
_atom_sites_solution_secondary difmap
_cell_angle_alpha 96.98(2)
_cell_angle_beta 97.03(2)
_cell_angle_gamma 103.34(2)
_cell_formula_units_Z 2
_cell_length_a 4.797(2)
_cell_length_b 7.673(2)
_cell_length_c 15.654(4)
_cell_measurement_reflns_used 3296
_cell_measurement_temperature 293(2)
_cell_measurement_theta_max 25
_cell_measurement_theta_min 2
_cell_volume 549.7(3)
_computing_molecular_graphics 'SCHAKAL (Keller, 1993)'
_computing_structure_refinement 'SHELXL-97 (Sheldrick, 1997)'
_computing_structure_solution 'SIR2000 (Burla et al., 2001)'
_diffrn_ambient_temperature 293(2)
_diffrn_measured_fraction_theta_full 0.997
_diffrn_measured_fraction_theta_max 0.997
_diffrn_measurement_device SMART
_diffrn_measurement_method omega-scan
_diffrn_radiation_monochromator graphite
_diffrn_radiation_type MoK\a
_diffrn_radiation_wavelength 0.71073
_diffrn_reflns_av_R_equivalents 0.0335
_diffrn_reflns_limit_h_max 5
_diffrn_reflns_limit_h_min -5
_diffrn_reflns_limit_k_max 9
_diffrn_reflns_limit_k_min -9
_diffrn_reflns_limit_l_max 18
_diffrn_reflns_limit_l_min -18
_diffrn_reflns_number 4680
_diffrn_reflns_theta_full 25
_diffrn_reflns_theta_max 25
_diffrn_reflns_theta_min 2
_diffrn_standards_decay_% 0
_exptl_absorpt_coefficient_mu 6.535
_exptl_absorpt_correction_T_max 1
_exptl_absorpt_correction_T_min 0.62
_exptl_absorpt_correction_type sadabs
_exptl_crystal_colour yellow
_exptl_crystal_density_diffrn 2.326
_exptl_crystal_density_method 'not measured'
_exptl_crystal_description column
_exptl_crystal_F_000 360
_exptl_crystal_size_max 0.3
_exptl_crystal_size_mid 0.25
_exptl_crystal_size_min 0.15
_refine_diff_density_max 0.587
_refine_diff_density_min -1.478
_refine_ls_extinction_method none
_refine_ls_goodness_of_fit_obs 1.088
_refine_ls_hydrogen_treatment mixed
_refine_ls_matrix_type full
_refine_ls_number_parameters 136
_refine_ls_number_reflns 1947
_refine_ls_number_restraints 0
_refine_ls_restrained_S_all 1.088
_refine_ls_R_factor_all 0.0342
_refine_ls_R_factor_obs 0.0313
_refine_ls_shift/su_max 0.013
_refine_ls_shift/su_mean 0.001
_refine_ls_structure_factor_coef Fsqd
_refine_ls_weighting_details 'calc w=1/[\s^2^(Fo^2^)+(0.0680P)^2^+0.0000P] where P=(Fo^2^+2Fc^2^)/3'
_refine_ls_weighting_scheme calc
_refine_ls_wR_factor_all 0.0984
_refine_ls_wR_factor_gt 0.0853
_reflns_number_total 1947
_reflns_threshold_expression >2sigma(I)
_cod_data_source_file na5014.cif
_cod_data_source_block K15
_cod_depositor_comments
;
The following automatic conversions were performed:
'_symmetry_cell_setting' value 'Triclinic' changed to 'triclinic'
according to '/home/saulius/struct/CIF-dictionaries/cif_core.dic'
dictionary named 'cif_core.dic' version 2.4.1 from 2010-06-29.

Automatic conversion script
Id: cif_fix_enum 1527 2010-12-29 10:47:43Z saulius 

The following automatic conversions were performed:

'_symmetry_cell_setting' value 'Triclinic' changed to 'triclinic'
according to /home/saulius/struct/CIF-dictionaries/cif_core.dic
dictionary named 'cif_core.dic' version 2.4.1 from 2010-06-29.

Automatic conversion script
Id: cif_fix_values 1715 2011-07-08 13:25:40Z adriana 
;
_cod_database_code 2102623

loop_
_symmetry_equiv_pos_as_xyz
'x, y, z'
'-x, -y, -z'

loop_
_atom_site_label
_atom_site_fract_x
_atom_site_fract_y
_atom_site_fract_z
_atom_site_U_iso_or_equiv
_atom_site_adp_type
_atom_site_calc_flag
_atom_site_refinement_flags
_atom_site_occupancy
_atom_site_type_symbol
C1 0.6105(9) 0.2304(6) 0.8716(3) 0.0373(9) Uani d . 1 C
C2 0.4599(9) 0.3601(6) 0.8553(3) 0.0397(9) Uani d . 1 C
H2 0.4385 0.4419 0.9015 0.048 Uiso calc R 1 H
C3 0.3410(9) 0.3694(6) 0.7715(3) 0.0329(8) Uani d . 1 C
C4 0.3696(8) 0.2484(6) 0.7009(3) 0.0323(8) Uani d . 1 C
C5 0.5191(9) 0.1194(6) 0.7170(3) 0.0357(9) Uani d . 1 C
H5 0.5408 0.0374 0.671 0.043 Uiso calc R 1 H
C6 0.6372(9) 0.1110(6) 0.8013(3) 0.0349(9) Uani d . 1 C
Br 0.78062(14) 0.23819(8) 0.98720(3) 0.0599(2) Uani d . 1 Br
I 0.13937(5) 0.57939(3) 0.753902(18) 0.04235(17) Uani d . 1 I
N1A 0.2506(7) 0.2556(5) 0.6152(2) 0.0373(8) Uani d . 1 N
H1A 0.0747 0.2653 0.6059 0.045 Uiso calc R 1 H
C1A 0.3950(9) 0.2481(6) 0.5465(3) 0.0396(10) Uani d . 1 C
O1A 0.6424(7) 0.2332(6) 0.5535(2) 0.0613(10) Uani d . 1 O
C2A 0.2284(11) 0.2573(9) 0.4603(3) 0.0563(14) Uani d . 1 C
H2A1 0.0377 0.2689 0.468 0.084 Uiso calc R 1 H
H2A2 0.2133 0.1486 0.4207 0.084 Uiso calc R 1 H
H2A3 0.3276 0.3602 0.4371 0.084 Uiso calc R 1 H
N1N 0.7909(8) -0.0324(5) 0.8097(2) 0.0426(9) Uani d . 1 N
O1N 0.7954(11) -0.0982(6) 0.8770(3) 0.0794(13) Uani d . 1 O
O2N 0.8902(8) -0.0871(5) 0.7474(2) 0.0584(10) Uani d . 1 O

loop_
_atom_site_aniso_label
_atom_site_aniso_U_11
_atom_site_aniso_U_22
_atom_site_aniso_U_33
_atom_site_aniso_U_12
_atom_site_aniso_U_13
_atom_site_aniso_U_23
C1 0.042(2) 0.039(2) 0.032(2) 0.0129(18) 0.0020(16) 0.0085(17)
C2 0.044(2) 0.039(2) 0.039(2) 0.0148(18) 0.0111(18) 0.0029(18)
C3 0.034(2) 0.033(2) 0.035(2) 0.0139(16) 0.0064(16) 0.0048(17)
C4 0.0295(19) 0.035(2) 0.0343(19) 0.0140(16) 0.0015(15) 0.0050(16)
C5 0.040(2) 0.034(2) 0.036(2) 0.0187(18) 0.0044(17) -0.0001(17)
C6 0.034(2) 0.033(2) 0.042(2) 0.0149(17) 0.0052(17) 0.0094(17)
Br 0.0866(4) 0.0599(4) 0.0334(3) 0.0273(3) -0.0056(3) 0.0061(2)
I 0.0431(2) 0.0368(2) 0.0510(2) 0.02080(15) 0.00412(15) 0.00378(15)
N1A 0.0345(17) 0.046(2) 0.0350(18) 0.0211(16) -0.0007(14) 0.0043(15)
C1A 0.036(2) 0.046(3) 0.038(2) 0.0132(19) 0.0047(18) 0.0053(19)
O1A 0.0428(18) 0.104(3) 0.0493(19) 0.0368(19) 0.0120(15) 0.0182(19)
C2A 0.053(3) 0.087(4) 0.035(2) 0.027(3) 0.006(2) 0.014(2)
N1N 0.046(2) 0.040(2) 0.044(2) 0.0193(17) -0.0031(17) 0.0089(17)
O1N 0.124(4) 0.081(3) 0.052(2) 0.065(3) 0.002(2) 0.018(2)
O2N 0.076(3) 0.059(3) 0.059(2) 0.045(2) 0.022(2) 0.0152(19)

loop_
_atom_type_symbol
_atom_type_description
_atom_type_scat_dispersion_real
_atom_type_scat_dispersion_imag
_atom_type_scat_source
C C 0.0033 0.0016 'International Tables Vol C Tables 4.2.6.8 and 6.1.1.4'
H H 0 0 'International Tables Vol C Tables 4.2.6.8 and 6.1.1.4'
N N 0.0061 0.0033 'International Tables Vol C Tables 4.2.6.8 and 6.1.1.4'
O O 0.0106 0.006 'International Tables Vol C Tables 4.2.6.8 and 6.1.1.4'
Br Br -0.2901 2.4595 'International Tables Vol C Tables 4.2.6.8 and 6.1.1.4'
I I -0.4742 1.8119 'International Tables Vol C Tables 4.2.6.8 and 6.1.1.4'

loop_
_geom_angle_atom_site_label_1
_geom_angle_atom_site_label_2
_geom_angle_atom_site_label_3
_geom_angle
C6 C1 C2 117.8(4)
C6 C1 Br 124.7(3)
C2 C1 Br 117.4(3)
C3 C2 C1 121.0(4)
C2 C3 C4 120.8(4)
C2 C3 I 117.6(3)
C4 C3 I 121.5(3)
C5 C4 C3 118.3(4)
C5 C4 N1A 120.0(4)
C3 C4 N1A 121.7(4)
C4 C5 C6 120.5(4)
C1 C6 C5 121.6(4)
C1 C6 N1N 123.2(4)
C5 C6 N1N 115.2(4)
C1A N1A C4 124.1(3)
O1A C1A N1A 122.4(4)
O1A C1A C2A 121.9(4)
N1A C1A C2A 115.8(4)
O2N N1N O1N 123.4(4)
O2N N1N C6 118.0(3)
O1N N1N C6 118.5(4)

loop_
_geom_bond_atom_site_label_1
_geom_bond_atom_site_label_2
_geom_bond_distance
C1 C6 1.382(6)
C1 C2 1.387(6)
C1 Br 1.881(4)
C2 C3 1.383(6)
C3 C4 1.395(6)
C3 I 2.090(4)
C4 C5 1.379(6)
C4 N1A 1.405(5)
C5 C6 1.385(6)
C6 N1N 1.469(5)
N1A C1A 1.352(6)
C1A O1A 1.211(5)
C1A C2A 1.499(6)
N1N O2N 1.209(5)
N1N O1N 1.222(5)

loop_
_cod_related_entry_id
_cod_related_entry_database
_cod_related_entry_code
1 ChemSpider 21140180
